data_7714820
loop_
_publ_author_name
'Biswas, Mitrali'
'Dey, Sanchaita'
'Dhara, Suman'
'Panda, Sanjib'
'Lahiri, Goutam Kumar'

_publ_section_title
;
 Metal-ligand synergy driven functionalisation of alkylene linked
 bis(aldimine) on a diruthenium(II) platform. Cyclisation <i>versus</i>
 oxygenation.
;
_journal_issue 5
_journal_name_full 'Dalton transactions (Cambridge, England : 2003)'
_journal_page_first 2167
_journal_page_last 2180
_journal_paper_doi 10.1039/d3dt03730d
_journal_volume 53
_journal_year 2024
_chemical_formula_moiety 'C90 H80 N4 O2 P4 Ru2, 2(Cl O4), 2(C H2 Cl2)'
_chemical_formula_sum 'C92 H84 Cl6 N4 O10 P4 Ru2'
_chemical_formula_weight 1944.35
_space_group_crystal_system triclinic
_space_group_IT_number 2
_space_group_name_Hall '-P 1'
_space_group_name_H-M_alt 'P -1'
_atom_sites_solution_hydrogens mixed
_atom_sites_solution_primary dual
_audit_creation_date 2023-10-25
_audit_creation_method
;
Olex2 1.3-ac4
(compiled 2019.04.23 svn.r3594 for Rigaku Oxford Diffraction, GUI svn.r5739)
;
_audit_update_record
;
2023-10-25 deposited with the CCDC.	2023-12-21 downloaded from the CCDC.
;
_cell_angle_alpha 64.066(2)
_cell_angle_beta 72.589(2)
_cell_angle_gamma 82.031(2)
_cell_formula_units_Z 1
_cell_length_a 13.0632(3)
_cell_length_b 13.3460(2)
_cell_length_c 14.6777(2)
_cell_measurement_reflns_used 20688
_cell_measurement_temperature 150.00(10)
_cell_measurement_theta_max 28.7050
_cell_measurement_theta_min 1.7060
_cell_volume 2195.72(8)
_computing_cell_refinement 'CrysAlisPro 1.171.41.93a (Rigaku OD, 2020)'
_computing_data_collection 'CrysAlisPro 1.171.41.93a (Rigaku OD, 2020)'
_computing_data_reduction 'CrysAlisPro 1.171.41.93a (Rigaku OD, 2020)'
_computing_molecular_graphics 'Olex2 (Dolomanov et al., 2009)'
_computing_publication_material 'Olex2 (Dolomanov et al., 2009)'
_computing_structure_refinement 'ShelXL (Sheldrick, 2015)'
_computing_structure_solution 'ShelXT (Sheldrick, 2015)'
_diffrn_ambient_environment N~2~
_diffrn_ambient_temperature 150.00(10)
_diffrn_detector 'CCD plate'
_diffrn_measured_fraction_theta_full 1.000
_diffrn_measured_fraction_theta_max 1.000
_diffrn_measurement_details
;
List of Runs (angles in degrees, time in seconds):

  # Type    Start    End  Width  t~exp~   \w     \q     \k     \f   Frames
#--------------------------------------------------------------------------
  1  \f   -349.73  10.27   0.80    4.00   6.61  -9.84 -31.50    --   450
  2  \w    -60.89  -0.09   0.80    4.00    --  -14.77  94.56 -34.84   76
  3  \w    -65.46   0.14   0.80    4.00    --  -19.34  94.56 145.16   82
  4  \w   -100.81  15.19   0.80    4.00    --   -9.84 -59.25  20.08  145
  5  \w    -65.46   0.14   0.80    4.00    --  -19.34  94.56   1.16   82
  6  \f    -10.27 349.73   0.80    4.00  81.02  -9.84  31.50    --   450
  7  \w    -65.46   0.14   0.80    4.00    --  -19.34  94.56  73.16   82
  8  \w   -100.81  15.19   0.80    4.00    --   -9.84 -59.25 -51.92  145
  9  \f   -339.92  20.08   0.80    4.00  15.81  -9.84 -59.25    --   450
;
_diffrn_measurement_device 'abstract diffractometer'
_diffrn_measurement_device_type 'Saxi-CrysAlisPro-abstract goniometer imported SAXI images'
_diffrn_measurement_method '\w and \f scans'
_diffrn_orient_matrix_type 'CrysAlisPro convention (1999,Acta A55,543-557)'
_diffrn_orient_matrix_UB_11 -0.0452316000
_diffrn_orient_matrix_UB_12 0.0066288000
_diffrn_orient_matrix_UB_13 -0.0194734000
_diffrn_orient_matrix_UB_21 -0.0062420000
_diffrn_orient_matrix_UB_22 -0.0586582000
_diffrn_orient_matrix_UB_23 0.0236051000
_diffrn_orient_matrix_UB_31 -0.0339647000
_diffrn_orient_matrix_UB_32 0.0028501000
_diffrn_orient_matrix_UB_33 0.0466309000
_diffrn_radiation_monochromator graphite
_diffrn_radiation_probe x-ray
_diffrn_radiation_type 'Mo K\a'
_diffrn_radiation_wavelength 0.71073
_diffrn_reflns_av_R_equivalents 0.0706
_diffrn_reflns_av_unetI/netI 0.0318
_diffrn_reflns_Laue_measured_fraction_full 1.000
_diffrn_reflns_Laue_measured_fraction_max 1.000
_diffrn_reflns_limit_h_max 15
_diffrn_reflns_limit_h_min -15
_diffrn_reflns_limit_k_max 15
_diffrn_reflns_limit_k_min -15
_diffrn_reflns_limit_l_max 17
_diffrn_reflns_limit_l_min -17
_diffrn_reflns_number 95504
_diffrn_reflns_point_group_measured_fraction_full 1.000
_diffrn_reflns_point_group_measured_fraction_max 1.000
_diffrn_reflns_theta_full 25.000
_diffrn_reflns_theta_max 25.000
_diffrn_reflns_theta_min 1.601
_diffrn_source 'fine-focus sealed X-ray tube'
_diffrn_source_type 'Enhance (Mo) X-ray Source'
_exptl_absorpt_coefficient_mu 0.660
_exptl_absorpt_correction_T_max 1.00000
_exptl_absorpt_correction_T_min 0.94375
_exptl_absorpt_correction_type multi-scan
_exptl_absorpt_process_details
;
CrysAlisPro 1.171.41.93a (Rigaku Oxford Diffraction, 2020)
Empirical absorption correction using spherical harmonics,
implemented in SCALE3 ABSPACK scaling algorithm.
;
_exptl_crystal_colour 'metallic light yellow'
_exptl_crystal_colour_lustre metallic
_exptl_crystal_colour_modifier light
_exptl_crystal_colour_primary yellow
_exptl_crystal_density_diffrn 1.470
_exptl_crystal_description block
_exptl_crystal_F_000 994
_exptl_crystal_size_max 0.09
_exptl_crystal_size_mid 0.07
_exptl_crystal_size_min 0.05
_refine_diff_density_max 1.293
_refine_diff_density_min -1.293
_refine_diff_density_rms 0.085
_refine_ls_extinction_method none
_refine_ls_goodness_of_fit_ref 1.051
_refine_ls_hydrogen_treatment mixed
_refine_ls_matrix_type full
_refine_ls_number_parameters 536
_refine_ls_number_reflns 7746
_refine_ls_number_restraints 1
_refine_ls_restrained_S_all 1.051
_refine_ls_R_factor_all 0.0549
_refine_ls_R_factor_gt 0.0473
_refine_ls_shift/su_max 0.001
_refine_ls_shift/su_mean 0.000
_refine_ls_structure_factor_coef Fsqd
_refine_ls_weighting_details 'w=1/[\s^2^(Fo^2^)+(0.0699P)^2^+3.5788P] where P=(Fo^2^+2Fc^2^)/3'
_refine_ls_weighting_scheme calc
_refine_ls_wR_factor_gt 0.1264
_refine_ls_wR_factor_ref 0.1335
_reflns_Friedel_coverage 0.000
_reflns_number_gt 6786
_reflns_number_total 7746
_reflns_threshold_expression 'I > 2\s(I)'
_cod_data_source_file d3dt03730d2.cif
_cod_data_source_block '[8](ClO4)2'
_cod_depositor_comments 'Adding full bibliography for 7714816--7714822.cif.'
_cod_database_code 7714820
_shelx_shelxl_version_number 2018/3
_shelx_space_group_comment
;
The symmetry employed for this shelxl refinement is uniquely defined
by the following loop, which should always be used as a source of
symmetry information in preference to the above space-group names.
They are only intended as comments.
;
_shelx_estimated_absorpt_t_max 0.968
_shelx_estimated_absorpt_t_min 0.943
_reflns_odcompleteness_completeness 79.34
_reflns_odcompleteness_iscentric 1
_reflns_odcompleteness_theta 36.97
_olex2_refinement_description
;
1. Fixed Uiso
 At 1.2 times of:
  All C(H) groups, All C(H,H) groups
2. Restrained distances
 H-Ru1
 1.519 with sigma of 0.02
3.a Secondary CH2 refined with riding coordinates:
 C8(H8A,H8B), C7(H7A,H7B), C01N(H01A,H01B)
3.b Aromatic/amide H refined with riding coordinates:
 C6(H6), C45(H45), C23(H23), C41(H41), C35(H35), C33(H33), C1(H1), C4(H4),
 C11(H11), C31(H31), C24(H24), C29(H29), C27(H27), C39(H39), C36(H36), C21(H21),
  C32(H32), C2(H2), C3(H3), C44(H44), C30(H30), C37(H37), C38(H38), C12(H12),
 C14(H14), C42(H42), C15(H15), C26(H26), C43(H43), C17(H17), C20(H20), C25(H25),
  C13(H13), C19(H19), C18(H18)
;
_smtbx_masks_void_probe_radius 1.2
_smtbx_masks_void_truncation_radius 1.2
_olex2_submission_special_instructions 'No special instructions were received'
_oxdiff_exptl_absorpt_empirical_details
;
Empirical correction (ABSPACK) includes:
- Absorption correction using spherical harmonics
- Frame scaling
;
_oxdiff_exptl_absorpt_empirical_full_max 1.167
_oxdiff_exptl_absorpt_empirical_full_min 0.873

loop_
_space_group_symop_operation_xyz
'x, y, z'
'-x, -y, -z'

loop_
_atom_site_label
_atom_site_type_symbol
_atom_site_fract_x
_atom_site_fract_y
_atom_site_fract_z
_atom_site_U_iso_or_equiv
_atom_site_adp_type
_atom_site_occupancy
_atom_site_site_symmetry_order
_atom_site_calc_flag
_atom_site_refinement_flags_posn
_atom_site_refinement_flags_adp
_atom_site_refinement_flags_occupancy
_atom_site_disorder_assembly
_atom_site_disorder_group
Ru1 Ru 0.20559(2) 0.82008(2) 0.68917(2) 0.03098(11) Uani 1 1 d D . . . .
P2 P 0.11941(7) 0.91522(8) 0.79523(7) 0.0321(2) Uani 1 1 d . . . . .
P1 P 0.30057(7) 0.75552(8) 0.55985(8) 0.0359(2) Uani 1 1 d . . . . .
Cl1 Cl 0.46238(12) 0.34968(12) 0.88562(14) 0.0830(5) Uani 1 1 d . . . . .
Cl3 Cl 0.8247(2) 0.6552(2) 0.7501(2) 0.1345(8) Uani 1 1 d . . . . .
N2 N 0.1862(2) 0.6559(2) 0.8199(2) 0.0351(7) Uani 1 1 d . . . . .
N1 N 0.3450(2) 0.7971(2) 0.7431(2) 0.0351(7) Uani 1 1 d . . . . .
Cl2 Cl 0.8324(3) 0.4188(3) 0.8396(3) 0.1820(13) Uani 1 1 d . . . . .
O1 O 0.0075(2) 0.8572(3) 0.6145(3) 0.0603(8) Uani 1 1 d . . . . .
C6 C 0.2636(3) 0.6237(3) 0.8633(3) 0.0417(9) Uani 1 1 d . . . . .
H6 H 0.262898 0.552118 0.919539 0.050 Uiso 1 1 calc R . . . .
C5 C 0.3529(3) 0.6990(3) 0.8250(3) 0.0408(9) Uani 1 1 d . . . . .
C40 C 0.2105(3) 0.9563(3) 0.8463(3) 0.0378(8) Uani 1 1 d . . . . .
C28 C 0.0111(3) 0.8381(3) 0.9100(3) 0.0380(8) Uani 1 1 d . . . . .
C9 C 0.0838(3) 0.8412(3) 0.6437(3) 0.0405(9) Uani 1 1 d . . . . .
C22 C 0.4435(3) 0.7421(3) 0.5507(3) 0.0403(9) Uani 1 1 d . . . . .
C8 C 0.0520(3) 0.5318(3) 0.9812(3) 0.0411(9) Uani 1 1 d . . . . .
H8A H 0.038869 0.593091 1.004187 0.049 Uiso 1 1 calc R . . . .
H8B H 0.106534 0.480943 1.013636 0.049 Uiso 1 1 calc R . . . .
O2 O 0.4520(3) 0.2346(3) 0.9412(3) 0.0848(12) Uani 1 1 d . . . . .
C45 C 0.2467(3) 1.0643(4) 0.8016(4) 0.0476(10) Uani 1 1 d . . . . .
H45 H 0.218471 1.120850 0.747962 0.057 Uiso 1 1 calc R . . . .
C23 C 0.5140(3) 0.8278(4) 0.4769(3) 0.0485(10) Uani 1 1 d . . . . .
H23 H 0.490085 0.889189 0.423203 0.058 Uiso 1 1 calc R . . . .
C7 C 0.0946(3) 0.5795(3) 0.8626(3) 0.0413(9) Uani 1 1 d . . . . .
H7A H 0.117264 0.517288 0.841196 0.050 Uiso 1 1 calc R . . . .
H7B H 0.035706 0.620247 0.830883 0.050 Uiso 1 1 calc R . . . .
C34 C 0.0488(3) 1.0453(3) 0.7332(3) 0.0377(8) Uani 1 1 d . . . . .
C41 C 0.2532(3) 0.8747(4) 0.9259(3) 0.0478(10) Uani 1 1 d . . . . .
H41 H 0.230075 0.799759 0.957127 0.057 Uiso 1 1 calc R . . . .
C16 C 0.2616(3) 0.6189(3) 0.5795(3) 0.0458(10) Uani 1 1 d . . . . .
C35 C -0.0321(4) 1.0858(4) 0.7958(4) 0.0501(10) Uani 1 1 d . . . . .
H35 H -0.050957 1.045308 0.870075 0.060 Uiso 1 1 calc R . . . .
C33 C 0.0038(4) 0.8176(4) 1.0129(3) 0.0503(10) Uani 1 1 d . . . . .
H33 H 0.057987 0.844126 1.027662 0.060 Uiso 1 1 calc R . . . .
C1 C 0.4237(3) 0.8712(4) 0.7043(4) 0.0459(9) Uani 1 1 d . . . . .
H1 H 0.420101 0.939629 0.645568 0.055 Uiso 1 1 calc R . . . .
C4 C 0.4377(3) 0.6747(4) 0.8712(4) 0.0513(10) Uani 1 1 d . . . . .
H4 H 0.441268 0.605349 0.928885 0.062 Uiso 1 1 calc R . . . .
C11 C 0.3514(4) 0.8088(5) 0.3447(4) 0.0588(12) Uani 1 1 d . . . . .
H11 H 0.387373 0.738662 0.362432 0.071 Uiso 1 1 calc R . . . .
C31 C -0.1625(4) 0.7234(4) 1.0740(4) 0.0628(13) Uani 1 1 d . . . . .
H31 H -0.221367 0.683953 1.130247 0.075 Uiso 1 1 calc R . . . .
C24 C 0.6193(4) 0.8237(4) 0.4817(4) 0.0582(12) Uani 1 1 d . . . . .
H24 H 0.666479 0.883259 0.432183 0.070 Uiso 1 1 calc R . . . .
C29 C -0.0714(3) 0.8007(4) 0.8911(3) 0.0483(10) Uani 1 1 d . . . . .
H29 H -0.068274 0.813661 0.821333 0.058 Uiso 1 1 calc R . . . .
C27 C 0.4821(4) 0.6527(4) 0.6281(4) 0.0550(11) Uani 1 1 d . . . . .
H27 H 0.435352 0.593548 0.679552 0.066 Uiso 1 1 calc R . . . .
C39 C 0.0735(3) 1.1055(3) 0.6247(3) 0.0475(10) Uani 1 1 d . . . . .
H39 H 0.127620 1.078680 0.580734 0.057 Uiso 1 1 calc R . . . .
C36 C -0.0848(4) 1.1844(4) 0.7502(4) 0.0597(12) Uani 1 1 d . . . . .
H36 H -0.139044 1.211663 0.793615 0.072 Uiso 1 1 calc R . . . .
C10 C 0.2968(3) 0.8437(4) 0.4235(3) 0.0423(9) Uani 1 1 d . . . . .
C21 C 0.1533(4) 0.5979(4) 0.6074(4) 0.0514(10) Uani 1 1 d . . . . .
H21 H 0.101841 0.652030 0.618476 0.062 Uiso 1 1 calc R . . . .
C32 C -0.0819(4) 0.7590(4) 1.0942(4) 0.0625(13) Uani 1 1 d . . . . .
H32 H -0.084705 0.743339 1.164563 0.075 Uiso 1 1 calc R . . . .
C2 C 0.5097(3) 0.8521(4) 0.7463(4) 0.0565(12) Uani 1 1 d . . . . .
H2 H 0.563953 0.906603 0.716856 0.068 Uiso 1 1 calc R . . . .
C3 C 0.5161(3) 0.7535(4) 0.8311(4) 0.0593(12) Uani 1 1 d . . . . .
H3 H 0.573931 0.739785 0.861879 0.071 Uiso 1 1 calc R . . . .
C44 C 0.3247(4) 1.0908(5) 0.8349(5) 0.0662(14) Uani 1 1 d . . . . .
H44 H 0.350869 1.164785 0.802122 0.079 Uiso 1 1 calc R . . . .
C30 C -0.1585(3) 0.7444(4) 0.9733(4) 0.0560(11) Uani 1 1 d . . . . .
H30 H -0.215164 0.720739 0.959333 0.067 Uiso 1 1 calc R . . . .
C37 C -0.0599(4) 1.2433(4) 0.6434(4) 0.0597(12) Uani 1 1 d . . . . .
H37 H -0.097149 1.310649 0.612752 0.072 Uiso 1 1 calc R . . . .
C38 C 0.0201(4) 1.2040(4) 0.5803(4) 0.0577(12) Uani 1 1 d . . . . .
H38 H 0.038313 1.244980 0.506120 0.069 Uiso 1 1 calc R . . . .
C12 C 0.3532(4) 0.8756(6) 0.2414(4) 0.0733(16) Uani 1 1 d . . . . .
H12 H 0.392064 0.852122 0.188014 0.088 Uiso 1 1 calc R . . . .
C14 C 0.2439(4) 1.0106(5) 0.2916(4) 0.0617(12) Uani 1 1 d . . . . .
H14 H 0.206254 1.079758 0.273585 0.074 Uiso 1 1 calc R . . . .
C42 C 0.3292(4) 0.9037(5) 0.9588(4) 0.0644(14) Uani 1 1 d . . . . .
H42 H 0.357595 0.848189 1.012957 0.077 Uiso 1 1 calc R . . . .
C15 C 0.2425(3) 0.9447(4) 0.3957(3) 0.0493(10) Uani 1 1 d . . . . .
H15 H 0.203988 0.969141 0.448509 0.059 Uiso 1 1 calc R . . . .
C26 C 0.5874(4) 0.6494(5) 0.6303(4) 0.0706(15) Uani 1 1 d . . . . .
H26 H 0.612798 0.587796 0.682813 0.085 Uiso 1 1 calc R . . . .
C43 C 0.3636(4) 1.0111(6) 0.9143(5) 0.0700(15) Uani 1 1 d . . . . .
H43 H 0.414466 1.030344 0.938504 0.084 Uiso 1 1 calc R . . . .
C17 C 0.3348(4) 0.5376(5) 0.5657(6) 0.0831(19) Uani 1 1 d . . . . .
H17 H 0.409435 0.551083 0.546423 0.100 Uiso 1 1 calc R . . . .
C20 C 0.1195(4) 0.4971(4) 0.6192(4) 0.0672(14) Uani 1 1 d . . . . .
H20 H 0.044984 0.483930 0.636716 0.081 Uiso 1 1 calc R . . . .
C25 C 0.6555(4) 0.7345(5) 0.5572(4) 0.0705(15) Uani 1 1 d . . . . .
H25 H 0.728026 0.731698 0.558975 0.085 Uiso 1 1 calc R . . . .
C13 C 0.2991(4) 0.9766(6) 0.2147(4) 0.0740(16) Uani 1 1 d . . . . .
H13 H 0.300194 1.022054 0.143317 0.089 Uiso 1 1 calc R . . . .
O3 O 0.5663(5) 0.3816(6) 0.8649(5) 0.156(3) Uani 1 1 d . . . . .
C19 C 0.1921(5) 0.4171(5) 0.6059(5) 0.0803(18) Uani 1 1 d . . . . .
H19 H 0.168307 0.348567 0.614678 0.096 Uiso 1 1 calc R . . . .
O4 O 0.3944(5) 0.3972(5) 0.9580(7) 0.162(3) Uani 1 1 d . . . . .
C18 C 0.3004(6) 0.4369(5) 0.5795(7) 0.100(2) Uani 1 1 d . . . . .
H18 H 0.351406 0.381423 0.570863 0.120 Uiso 1 1 calc R . . . .
O5 O 0.4207(7) 0.3893(6) 0.8020(5) 0.203(4) Uani 1 1 d . . . . .
C01N C 0.7609(8) 0.5413(8) 0.8215(8) 0.156(4) Uani 1 1 d . . . . .
H01A H 0.703180 0.541644 0.790431 0.187 Uiso 1 1 calc R . . . .
H01B H 0.725815 0.540576 0.891672 0.187 Uiso 1 1 calc R . . . .
H H 0.247(3) 0.933(2) 0.599(2) 0.041(11) Uiso 1 1 d D . . . .

loop_
_atom_site_aniso_label
_atom_site_aniso_U_11
_atom_site_aniso_U_22
_atom_site_aniso_U_33
_atom_site_aniso_U_23
_atom_site_aniso_U_13
_atom_site_aniso_U_12
Ru1 0.02797(17) 0.02960(17) 0.03462(17) -0.01418(13) -0.00428(12) -0.00461(11)
P2 0.0300(5) 0.0328(5) 0.0343(5) -0.0158(4) -0.0067(4) -0.0013(4)
P1 0.0308(5) 0.0365(5) 0.0396(5) -0.0195(4) -0.0003(4) -0.0056(4)
Cl1 0.0709(9) 0.0575(8) 0.1072(11) -0.0016(8) -0.0492(8) -0.0164(7)
Cl3 0.1277(18) 0.1303(19) 0.148(2) -0.0451(16) -0.0519(16) -0.0216(14)
N2 0.0326(16) 0.0326(16) 0.0378(16) -0.0142(13) -0.0043(13) -0.0065(13)
N1 0.0307(15) 0.0296(15) 0.0436(17) -0.0162(14) -0.0055(13) -0.0026(12)
Cl2 0.186(3) 0.137(2) 0.222(4) -0.087(2) -0.028(3) -0.019(2)
O1 0.0429(17) 0.083(2) 0.070(2) -0.0407(19) -0.0229(16) 0.0029(16)
C6 0.039(2) 0.035(2) 0.043(2) -0.0101(17) -0.0084(17) -0.0038(16)
C5 0.0331(19) 0.043(2) 0.047(2) -0.0198(18) -0.0108(17) 0.0017(16)
C40 0.0317(18) 0.047(2) 0.041(2) -0.0262(18) -0.0064(16) 0.0008(16)
C28 0.0329(19) 0.036(2) 0.039(2) -0.0151(16) -0.0023(15) -0.0001(15)
C9 0.042(2) 0.043(2) 0.038(2) -0.0201(17) -0.0046(17) -0.0063(17)
C22 0.0339(19) 0.038(2) 0.045(2) -0.0185(17) -0.0025(16) -0.0014(16)
C8 0.040(2) 0.036(2) 0.042(2) -0.0119(17) -0.0075(17) -0.0122(17)
O2 0.096(3) 0.055(2) 0.098(3) -0.024(2) -0.032(2) -0.001(2)
C45 0.043(2) 0.046(2) 0.058(3) -0.026(2) -0.0134(19) -0.0020(18)
C23 0.037(2) 0.047(2) 0.053(2) -0.016(2) -0.0059(18) -0.0063(18)
C7 0.043(2) 0.036(2) 0.041(2) -0.0107(17) -0.0085(17) -0.0151(17)
C34 0.0368(19) 0.036(2) 0.047(2) -0.0192(17) -0.0174(17) 0.0011(15)
C41 0.044(2) 0.058(3) 0.045(2) -0.024(2) -0.0156(18) 0.0054(19)
C16 0.047(2) 0.044(2) 0.046(2) -0.0239(19) 0.0020(18) -0.0120(18)
C35 0.054(2) 0.051(2) 0.055(2) -0.032(2) -0.018(2) 0.011(2)
C33 0.048(2) 0.056(3) 0.046(2) -0.027(2) -0.0013(19) -0.007(2)
C1 0.036(2) 0.043(2) 0.059(2) -0.023(2) -0.0075(18) -0.0080(17)
C4 0.043(2) 0.055(3) 0.057(3) -0.021(2) -0.020(2) 0.007(2)
C11 0.050(3) 0.083(3) 0.051(3) -0.038(3) -0.008(2) 0.000(2)
C31 0.052(3) 0.056(3) 0.066(3) -0.028(2) 0.014(2) -0.011(2)
C24 0.040(2) 0.064(3) 0.061(3) -0.022(2) -0.003(2) -0.009(2)
C29 0.038(2) 0.054(3) 0.050(2) -0.022(2) -0.0055(18) -0.0034(18)
C27 0.044(2) 0.047(2) 0.054(3) -0.012(2) -0.001(2) 0.0030(19)
C39 0.049(2) 0.042(2) 0.050(2) -0.0181(19) -0.0161(19) 0.0043(18)
C36 0.058(3) 0.054(3) 0.074(3) -0.036(3) -0.022(2) 0.018(2)
C10 0.0317(19) 0.056(2) 0.039(2) -0.0219(19) -0.0018(16) -0.0116(17)
C21 0.050(2) 0.051(3) 0.056(3) -0.027(2) -0.009(2) -0.008(2)
C32 0.066(3) 0.065(3) 0.046(2) -0.025(2) 0.007(2) -0.010(2)
C2 0.036(2) 0.059(3) 0.077(3) -0.031(3) -0.010(2) -0.012(2)
C3 0.034(2) 0.074(3) 0.079(3) -0.036(3) -0.022(2) 0.002(2)
C44 0.050(3) 0.074(3) 0.094(4) -0.055(3) -0.012(3) -0.012(2)
C30 0.035(2) 0.059(3) 0.070(3) -0.029(2) 0.000(2) -0.0094(19)
C37 0.064(3) 0.044(2) 0.081(3) -0.027(2) -0.039(3) 0.015(2)
C38 0.070(3) 0.047(3) 0.054(3) -0.013(2) -0.028(2) 0.002(2)
C12 0.059(3) 0.123(5) 0.048(3) -0.048(3) -0.007(2) -0.005(3)
C14 0.056(3) 0.075(3) 0.048(3) -0.015(2) -0.020(2) -0.004(2)
C42 0.052(3) 0.100(4) 0.057(3) -0.043(3) -0.026(2) 0.014(3)
C15 0.043(2) 0.057(3) 0.045(2) -0.019(2) -0.0085(18) -0.0065(19)
C26 0.048(3) 0.072(3) 0.066(3) -0.013(3) -0.013(2) 0.017(2)
C43 0.046(3) 0.111(5) 0.083(4) -0.065(4) -0.020(3) -0.002(3)
C17 0.058(3) 0.066(3) 0.137(5) -0.069(4) 0.004(3) -0.008(3)
C20 0.064(3) 0.066(3) 0.076(3) -0.036(3) -0.001(3) -0.030(3)
C25 0.034(2) 0.090(4) 0.079(4) -0.032(3) -0.010(2) 0.007(2)
C13 0.063(3) 0.112(5) 0.043(3) -0.024(3) -0.017(2) -0.013(3)
O3 0.099(4) 0.177(6) 0.154(5) -0.011(5) -0.039(4) -0.076(4)
C19 0.101(5) 0.055(3) 0.087(4) -0.041(3) 0.001(3) -0.032(3)
O4 0.135(5) 0.085(4) 0.279(9) -0.088(5) -0.078(6) 0.046(4)
C18 0.091(5) 0.068(4) 0.157(7) -0.078(4) -0.006(4) -0.005(3)
O5 0.246(8) 0.167(6) 0.147(6) 0.068(5) -0.141(6) -0.116(6)
C01N 0.133(8) 0.130(8) 0.153(8) 0.019(6) -0.084(7) -0.007(6)

loop_
_atom_type_symbol
_atom_type_description
_atom_type_scat_dispersion_real
_atom_type_scat_dispersion_imag
_atom_type_scat_source
C C 0.0033 0.0016 'International Tables Vol C Tables 4.2.6.8 and 6.1.1.4'
H H 0.0000 0.0000 'International Tables Vol C Tables 4.2.6.8 and 6.1.1.4'
Cl Cl 0.1484 0.1585 'International Tables Vol C Tables 4.2.6.8 and 6.1.1.4'
N N 0.0061 0.0033 'International Tables Vol C Tables 4.2.6.8 and 6.1.1.4'
O O 0.0106 0.0060 'International Tables Vol C Tables 4.2.6.8 and 6.1.1.4'
P P 0.1023 0.0942 'International Tables Vol C Tables 4.2.6.8 and 6.1.1.4'
Ru Ru -1.2594 0.8363 'International Tables Vol C Tables 4.2.6.8 and 6.1.1.4'

loop_
_geom_angle_atom_site_label_1
_geom_angle_atom_site_label_2
_geom_angle_atom_site_label_3
_geom_angle
_geom_angle_site_symmetry_1
_geom_angle_site_symmetry_3
_geom_angle_publ_flag
P2 Ru1 P1 170.18(3) . . ?
N2 Ru1 P2 94.49(8) . . ?
N2 Ru1 P1 95.16(8) . . ?
N1 Ru1 P2 90.31(8) . . ?
N1 Ru1 P1 90.37(8) . . ?
N1 Ru1 N2 75.55(11) . . ?
C9 Ru1 P2 88.80(12) . . ?
C9 Ru1 P1 90.50(12) . . ?
C9 Ru1 N2 104.56(15) . . ?
C9 Ru1 N1 179.11(14) . . ?
C40 P2 Ru1 113.68(12) . . ?
C40 P2 C28 105.81(18) . . ?
C40 P2 C34 103.65(17) . . ?
C28 P2 Ru1 114.94(12) . . ?
C28 P2 C34 100.54(18) . . ?
C34 P2 Ru1 116.63(13) . . ?
C22 P1 Ru1 111.21(13) . . ?
C22 P1 C16 104.84(19) . . ?
C22 P1 C10 103.07(18) . . ?
C16 P1 Ru1 116.46(13) . . ?
C10 P1 Ru1 117.30(14) . . ?
C10 P1 C16 102.37(19) . . ?
O2 Cl1 O4 105.7(3) . . ?
O3 Cl1 O2 110.8(4) . . ?
O3 Cl1 O4 106.0(5) . . ?
O5 Cl1 O2 111.9(4) . . ?
O5 Cl1 O3 116.0(4) . . ?
O5 Cl1 O4 105.6(5) . . ?
C6 N2 Ru1 115.0(2) . . ?
C6 N2 C7 117.8(3) . . ?
C7 N2 Ru1 127.2(2) . . ?
C5 N1 Ru1 116.2(2) . . ?
C1 N1 Ru1 126.0(3) . . ?
C1 N1 C5 117.9(3) . . ?
N2 C6 C5 118.8(3) . . ?
N1 C5 C6 114.5(3) . . ?
N1 C5 C4 122.3(4) . . ?
C4 C5 C6 123.2(4) . . ?
C45 C40 P2 121.5(3) . . ?
C45 C40 C41 118.6(4) . . ?
C41 C40 P2 119.6(3) . . ?
C33 C28 P2 125.0(3) . . ?
C33 C28 C29 118.0(4) . . ?
C29 C28 P2 116.9(3) . . ?
O1 C9 Ru1 178.4(4) . . ?
C23 C22 P1 121.1(3) . . ?
C23 C22 C27 118.1(4) . . ?
C27 C22 P1 120.1(3) . . ?
C7 C8 C8 111.3(4) . 2_567 ?
C40 C45 C44 120.3(4) . . ?
C24 C23 C22 120.2(4) . . ?
N2 C7 C8 113.9(3) . . ?
C35 C34 P2 119.7(3) . . ?
C39 C34 P2 121.8(3) . . ?
C39 C34 C35 118.5(4) . . ?
C42 C41 C40 120.0(5) . . ?
C21 C16 P1 117.7(3) . . ?
C21 C16 C17 118.8(4) . . ?
C17 C16 P1 123.5(3) . . ?
C36 C35 C34 120.3(4) . . ?
C32 C33 C28 120.6(4) . . ?
N1 C1 C2 122.6(4) . . ?
C3 C4 C5 118.5(4) . . ?
C12 C11 C10 120.2(5) . . ?
C30 C31 C32 120.2(4) . . ?
C25 C24 C23 120.5(4) . . ?
C30 C29 C28 120.8(4) . . ?
C26 C27 C22 120.7(4) . . ?
C38 C39 C34 120.5(4) . . ?
C37 C36 C35 120.9(4) . . ?
C11 C10 P1 119.3(4) . . ?
C15 C10 P1 122.1(3) . . ?
C15 C10 C11 118.6(4) . . ?
C16 C21 C20 120.0(4) . . ?
C31 C32 C33 120.5(5) . . ?
C3 C2 C1 119.3(4) . . ?
C2 C3 C4 119.4(4) . . ?
C43 C44 C45 120.5(5) . . ?
C31 C30 C29 119.9(4) . . ?
C36 C37 C38 119.4(4) . . ?
C39 C38 C37 120.4(4) . . ?
C11 C12 C13 120.6(5) . . ?
C13 C14 C15 120.4(5) . . ?
C43 C42 C41 120.7(5) . . ?
C10 C15 C14 120.6(4) . . ?
C25 C26 C27 120.3(5) . . ?
C42 C43 C44 119.9(5) . . ?
C16 C17 C18 120.8(5) . . ?
C19 C20 C21 120.9(5) . . ?
C24 C25 C26 120.1(5) . . ?
C14 C13 C12 119.6(5) . . ?
C20 C19 C18 119.4(5) . . ?
C19 C18 C17 120.0(5) . . ?
Cl3 C01N Cl2 117.8(6) . . ?

loop_
_geom_bond_atom_site_label_1
_geom_bond_atom_site_label_2
_geom_bond_distance
_geom_bond_site_symmetry_2
_geom_bond_publ_flag
Ru1 P2 2.3636(9) . ?
Ru1 P1 2.3685(9) . ?
Ru1 N2 2.175(3) . ?
Ru1 N1 2.129(3) . ?
Ru1 C9 1.845(4) . ?
P2 C40 1.832(4) . ?
P2 C28 1.833(4) . ?
P2 C34 1.836(4) . ?
P1 C22 1.820(4) . ?
P1 C16 1.838(4) . ?
P1 C10 1.837(4) . ?
Cl1 O2 1.393(4) . ?
Cl1 O3 1.385(5) . ?
Cl1 O4 1.479(7) . ?
Cl1 O5 1.355(6) . ?
Cl3 C01N 1.594(10) . ?
N2 C6 1.281(5) . ?
N2 C7 1.481(4) . ?
N1 C5 1.352(5) . ?
N1 C1 1.341(5) . ?
Cl2 C01N 1.721(10) . ?
O1 C9 1.157(5) . ?
C6 C5 1.457(5) . ?
C5 C4 1.396(6) . ?
C40 C45 1.382(6) . ?
C40 C41 1.403(6) . ?
C28 C33 1.387(6) . ?
C28 C29 1.392(6) . ?
C22 C23 1.393(6) . ?
C22 C27 1.400(6) . ?
C8 C8 1.528(7) 2_567 ?
C8 C7 1.515(5) . ?
C45 C44 1.396(6) . ?
C23 C24 1.391(6) . ?
C34 C35 1.395(6) . ?
C34 C39 1.389(6) . ?
C41 C42 1.388(6) . ?
C16 C21 1.382(6) . ?
C16 C17 1.386(7) . ?
C35 C36 1.382(6) . ?
C33 C32 1.384(6) . ?
C1 C2 1.380(6) . ?
C4 C3 1.377(6) . ?
C11 C10 1.395(6) . ?
C11 C12 1.378(7) . ?
C31 C32 1.367(7) . ?
C31 C30 1.364(7) . ?
C24 C25 1.368(7) . ?
C29 C30 1.391(6) . ?
C27 C26 1.380(7) . ?
C39 C38 1.382(6) . ?
C36 C37 1.366(7) . ?
C10 C15 1.383(6) . ?
C21 C20 1.396(6) . ?
C2 C3 1.374(7) . ?
C44 C43 1.367(8) . ?
C37 C38 1.385(7) . ?
C12 C13 1.381(9) . ?
C14 C15 1.386(6) . ?
C14 C13 1.368(8) . ?
C42 C43 1.367(8) . ?
C26 C25 1.370(8) . ?
C17 C18 1.387(7) . ?
C20 C19 1.367(8) . ?
C19 C18 1.381(9) . ?

loop_
_smtbx_masks_void_nr
_smtbx_masks_void_average_x
_smtbx_masks_void_average_y
_smtbx_masks_void_average_z
_smtbx_masks_void_volume
_smtbx_masks_void_count_electrons
_smtbx_masks_void_content
1 0.216 0.532 0.370 39.5 5.0 '0.5 WATER'
2 0.784 0.468 0.630 39.5 5.1 '0.5 WATER'
